data_7108561
loop_
_publ_author_name
'Ying Han'
'Ya-Kun Gu'
'Jun-Feng Xiang'
'Chuan-Feng Chen'

_publ_section_title
;
 Complexation between triptycene-based macrotricyclic host and pi-extended
 viologens: formation of supramolecular poly[3]pseudorotaxanes
;
_journal_name_full Chem.Commun.
_journal_page_first 11076
_journal_paper_doi 10.1039/c2cc36192b
_journal_volume 48
_journal_year 2012
_chemical_formula_moiety 'C76 H92 O20, C18 H24 N2 O2, 2(F6 P)'
_chemical_formula_sum 'C94 H116 F12 N2 O22 P2'
_chemical_formula_weight 1915.83
_chemical_name_systematic
;
?
;
_space_group_IT_number 2
_symmetry_cell_setting triclinic
_symmetry_space_group_name_Hall '-P 1'
_symmetry_space_group_name_H-M 'P -1'
_atom_sites_solution_hydrogens geom
_atom_sites_solution_primary direct
_atom_sites_solution_secondary difmap
_audit_creation_method SHELXL-97
_cell_angle_alpha 82.751(12)
_cell_angle_beta 72.674(7)
_cell_angle_gamma 80.096(10)
_cell_formula_units_Z 2
_cell_length_a 13.650(3)
_cell_length_b 18.189(4)
_cell_length_c 19.264(4)
_cell_measurement_reflns_used 14523
_cell_measurement_temperature 173(2)
_cell_measurement_theta_max 27.4777
_cell_measurement_theta_min 1.5788
_cell_volume 4483.5(17)
_computing_cell_refinement 'CrystalClear (Rigaku Inc., 2008)'
_computing_data_collection 'CrystalClear (Rigaku Inc., 2008)'
_computing_data_reduction 'CrystalClear (Rigaku Inc., 2008)'
_computing_molecular_graphics
;
Mercury: visualization and analysis of crystal structures, C. F. Macrae,
P. R. Edgington, P. McCabe, E. Pidcock, G. P. Shields, R. Taylor,
M. Towler and J. van de Streek, J. Appl. Cryst., 39, 453-457, 2006.
;
_computing_publication_material 'SHELX-97 (Sheldrick, 2008)'
_computing_structure_refinement 'SHELX-97 (Sheldrick, 2008)'
_computing_structure_solution 'SHELX-97 (Sheldrick, 2008)'
_diffrn_ambient_temperature 173(2)
_diffrn_detector_area_resol_mean 28.5714
_diffrn_measured_fraction_theta_full 0.994
_diffrn_measured_fraction_theta_max 0.994
_diffrn_measurement_device_type 'Saturn724+ CCD'
_diffrn_measurement_method '\w scans at fixed \c = 45\%'
_diffrn_radiation_monochromator graphite
_diffrn_radiation_source 'fine-focus sealed tube'
_diffrn_radiation_type MoK\a
_diffrn_radiation_wavelength 0.71073
_diffrn_reflns_av_R_equivalents 0.0541
_diffrn_reflns_av_sigmaI/netI 0.0810
_diffrn_reflns_limit_h_max 16
_diffrn_reflns_limit_h_min -15
_diffrn_reflns_limit_k_max 21
_diffrn_reflns_limit_k_min -21
_diffrn_reflns_limit_l_max 22
_diffrn_reflns_limit_l_min -22
_diffrn_reflns_number 33579
_diffrn_reflns_theta_full 25.00
_diffrn_reflns_theta_max 25.00
_diffrn_reflns_theta_min 1.11
_exptl_absorpt_coefficient_mu 0.149
_exptl_absorpt_correction_T_max 1.0000
_exptl_absorpt_correction_T_min 0.7929
_exptl_absorpt_correction_type multi-scan
_exptl_absorpt_process_details 'CrystalClear (Rigaku Inc., 2008)'
_exptl_crystal_colour red
_exptl_crystal_density_diffrn 1.419
_exptl_crystal_density_method 'not measured'
_exptl_crystal_description block
_exptl_crystal_F_000 2016
_exptl_crystal_size_max 0.46
_exptl_crystal_size_mid 0.29
_exptl_crystal_size_min 0.18
_refine_diff_density_max 1.000
_refine_diff_density_min -0.671
_refine_diff_density_rms 0.084
_refine_ls_extinction_method none
_refine_ls_goodness_of_fit_ref 1.140
_refine_ls_hydrogen_treatment constr
_refine_ls_matrix_type full
_refine_ls_number_parameters 1212
_refine_ls_number_reflns 15710
_refine_ls_number_restraints 42
_refine_ls_restrained_S_all 1.139
_refine_ls_R_factor_all 0.1529
_refine_ls_R_factor_gt 0.1189
_refine_ls_shift/su_max 0.000
_refine_ls_shift/su_mean 0.000
_refine_ls_structure_factor_coef Fsqd
_refine_ls_weighting_details 'calc w=1/[\s^2^(Fo^2^)+(0.1044P)^2^+10.7649P] where P=(Fo^2^+2Fc^2^)/3'
_refine_ls_weighting_scheme calc
_refine_ls_wR_factor_gt 0.2636
_refine_ls_wR_factor_ref 0.2869
_reflns_number_gt 11575
_reflns_number_total 15710
_reflns_threshold_expression >2sigma(I)
_cod_data_source_file c2cc36192b.txt
_cod_data_source_block a1-2
_cod_original_cell_volume 4483.5(15)
_cod_original_sg_symbol_H-M P-1
_cod_database_code 7108561

loop_
_symmetry_equiv_pos_as_xyz
'x, y, z'
'-x, -y, -z'

loop_
_atom_site_label
_atom_site_type_symbol
_atom_site_fract_x
_atom_site_fract_y
_atom_site_fract_z
_atom_site_U_iso_or_equiv
_atom_site_adp_type
_atom_site_occupancy
_atom_site_symmetry_multiplicity
_atom_site_calc_flag
_atom_site_refinement_flags
_atom_site_disorder_assembly
_atom_site_disorder_group
P1 P 0.28753(14) 0.45591(9) 0.28394(9) 0.0476(4) Uani 1 1 d . . .
P2 P 0.67531(19) 0.02719(12) 0.20471(16) 0.0834(8) Uani 1 1 d . . .
F1 F 0.3835(4) 0.4289(3) 0.2216(3) 0.1124(19) Uani 1 1 d . . .
F2 F 0.3480(5) 0.5126(3) 0.3029(3) 0.108(2) Uani 1 1 d . . .
F3 F 0.3235(3) 0.3957(2) 0.3417(2) 0.0650(11) Uani 1 1 d . . .
F4 F 0.2217(4) 0.4016(3) 0.2686(3) 0.1088(19) Uani 1 1 d . . .
F5 F 0.2517(4) 0.5178(3) 0.2277(3) 0.0987(17) Uani 1 1 d . . .
F6 F 0.1891(4) 0.4843(3) 0.3481(3) 0.0966(16) Uani 1 1 d . . .
F7 F 0.7973(4) 0.0265(3) 0.1855(4) 0.128(2) Uani 1 1 d . . .
F8 F 0.6559(4) 0.1119(3) 0.2194(4) 0.117(2) Uani 1 1 d . . .
F9 F 0.6714(6) 0.0029(3) 0.2849(4) 0.129(2) Uani 1 1 d . . .
F10 F 0.6948(4) -0.0571(2) 0.1858(3) 0.1035(18) Uani 1 1 d . . .
F11 F 0.6826(4) 0.0533(3) 0.1209(3) 0.1140(19) Uani 1 1 d . . .
F12 F 0.5540(3) 0.0272(2) 0.2196(3) 0.0859(14) Uani 1 1 d . . .
O1 O 0.5599(3) 0.1637(2) -0.0945(2) 0.0360(9) Uani 1 1 d . . .
O2 O 0.3910(3) 0.0863(2) -0.0164(2) 0.0476(10) Uani 1 1 d . . .
O4 O 0.0764(3) 0.0070(3) 0.2710(2) 0.0574(12) Uani 1 1 d . B .
O5 O 0.1650(3) 0.0949(3) 0.3415(2) 0.0575(12) Uani 1 1 d . . .
O6 O 0.1585(3) 0.2350(3) 0.2934(2) 0.0545(12) Uani 1 1 d . . .
O7 O 0.1816(3) 0.3046(2) 0.1495(2) 0.0448(10) Uani 1 1 d . . .
O8 O 0.2215(3) 0.3515(3) -0.0031(2) 0.0510(11) Uani 1 1 d . . .
O9 O 0.3488(3) 0.3938(2) -0.1433(2) 0.0436(10) Uani 1 1 d . . .
O10 O 0.5442(2) 0.30253(19) -0.14179(19) 0.0323(8) Uani 1 1 d . . .
O11 O 0.8569(3) 0.2386(2) 0.22053(19) 0.0387(9) Uani 1 1 d . . .
O12 O 0.8069(3) 0.1873(2) 0.3744(2) 0.0474(10) Uani 1 1 d . . .
O13 O 0.7841(3) 0.1886(2) 0.5228(2) 0.0461(10) Uani 1 1 d . . .
O14 O 0.6611(3) 0.1424(3) 0.6613(2) 0.0611(13) Uani 1 1 d . . .
O15 O 0.4629(3) 0.2067(3) 0.6542(2) 0.0560(13) Uani 1 1 d . . .
O16 O 0.4430(3) 0.3437(2) 0.6028(2) 0.0401(9) Uani 1 1 d . . .
O17 O 0.6087(3) 0.4265(2) 0.5275(2) 0.0373(9) Uani 1 1 d . . .
O18 O 0.8086(3) 0.4605(2) 0.4140(2) 0.0374(9) Uani 1 1 d . . .
O19 O 0.9249(3) 0.4897(2) 0.23667(19) 0.0379(9) Uani 1 1 d . . .
O20 O 0.8457(3) 0.3808(2) 0.18153(19) 0.0355(9) Uani 1 1 d . . .
O21 O 0.3868(4) 0.2577(3) 0.2410(3) 0.0701(14) Uani 1 1 d . . .
H21 H 0.4427 0.2693 0.2397 0.084 Uiso 1 1 d R . .
O22 O 0.5650(5) 0.2857(4) 0.2702(3) 0.0943(18) Uani 1 1 d . . .
H22 H 0.6147 0.2524 0.2664 0.113 Uiso 1 1 d R . .
N1 N 0.4884(3) 0.2486(3) 0.0808(3) 0.0427(12) Uani 1 1 d . . .
N2 N 0.5177(3) 0.2535(3) 0.4325(3) 0.0378(11) Uani 1 1 d . . .
C1 C 0.8539(4) 0.3348(3) 0.1270(3) 0.0309(12) Uani 1 1 d . . .
C2 C 0.8638(4) 0.2577(3) 0.1480(3) 0.0301(11) Uani 1 1 d . . .
C3 C 0.8786(4) 0.2079(3) 0.0962(3) 0.0304(11) Uani 1 1 d . . .
H3 H 0.8874 0.1556 0.1093 0.037 Uiso 1 1 calc R . .
C4 C 0.8807(4) 0.2341(3) 0.0246(3) 0.0246(10) Uani 1 1 d . . .
C5 C 0.8681(3) 0.3102(3) 0.0044(3) 0.0258(11) Uani 1 1 d . . .
C6 C 0.8552(4) 0.3612(3) 0.0555(3) 0.0270(11) Uani 1 1 d . . .
H6 H 0.8475 0.4135 0.0419 0.032 Uiso 1 1 calc R . .
C7 C 0.8928(4) 0.1835(3) -0.0365(3) 0.0272(11) Uani 1 1 d . . .
C8 C 0.9081(4) 0.1003(3) -0.0149(3) 0.0330(12) Uani 1 1 d . . .
H8A H 0.8475 0.0873 0.0243 0.049 Uiso 1 1 calc R . .
H8C H 0.9702 0.0872 0.0021 0.049 Uiso 1 1 calc R . .
H8B H 0.9164 0.0725 -0.0572 0.049 Uiso 1 1 calc R . .
C9 C 0.9824(4) 0.2105(3) -0.1003(3) 0.0293(11) Uani 1 1 d . . .
C10 C 1.0703(4) 0.1651(3) -0.1369(3) 0.0334(12) Uani 1 1 d . . .
H10 H 1.0813 0.1132 -0.1223 0.040 Uiso 1 1 calc R . .
C11 C 1.1429(4) 0.1970(4) -0.1957(3) 0.0407(14) Uani 1 1 d . . .
H11 H 1.2033 0.1666 -0.2216 0.049 Uiso 1 1 calc R . .
C12 C 1.1265(4) 0.2724(3) -0.2160(3) 0.0392(14) Uani 1 1 d . . .
H12 H 1.1756 0.2933 -0.2564 0.047 Uiso 1 1 calc R . .
C13 C 1.0400(4) 0.3184(3) -0.1787(3) 0.0314(12) Uani 1 1 d . . .
H13 H 1.0302 0.3706 -0.1925 0.038 Uiso 1 1 calc R . .
C14 C 0.9677(4) 0.2868(3) -0.1206(3) 0.0260(11) Uani 1 1 d . . .
C15 C 0.8667(4) 0.3299(3) -0.0753(3) 0.0261(11) Uani 1 1 d . . .
C16 C 0.8528(4) 0.4130(3) -0.0969(3) 0.0335(12) Uani 1 1 d . . .
H16B H 0.8530 0.4213 -0.1482 0.050 Uiso 1 1 calc R . .
H16C H 0.9098 0.4350 -0.0903 0.050 Uiso 1 1 calc R . .
H16A H 0.7867 0.4366 -0.0663 0.050 Uiso 1 1 calc R . .
C17 C 0.7823(3) 0.2877(3) -0.0840(2) 0.0238(10) Uani 1 1 d . . .
C18 C 0.6999(4) 0.3203(3) -0.1108(3) 0.0274(11) Uani 1 1 d . . .
H18 H 0.6924 0.3723 -0.1257 0.033 Uiso 1 1 calc R . .
C19 C 0.6281(3) 0.2767(3) -0.1160(3) 0.0258(11) Uani 1 1 d . . .
C20 C 0.6382(4) 0.2008(3) -0.0917(3) 0.0280(11) Uani 1 1 d . . .
C21 C 0.7230(4) 0.1672(3) -0.0659(2) 0.0269(11) Uani 1 1 d . . .
H21A H 0.7309 0.1153 -0.0508 0.032 Uiso 1 1 calc R . .
C22 C 0.7955(4) 0.2117(3) -0.0630(2) 0.0251(11) Uani 1 1 d . . .
C23 C 0.5696(4) 0.0841(3) -0.0795(3) 0.0324(12) Uani 1 1 d . . .
H23A H 0.5827 0.0696 -0.0314 0.039 Uiso 1 1 calc R . .
H23B H 0.6277 0.0593 -0.1173 0.039 Uiso 1 1 calc R . .
C24 C 0.4694(4) 0.0619(3) -0.0796(3) 0.0418(14) Uani 1 1 d . . .
H24B H 0.4502 0.0849 -0.1240 0.050 Uiso 1 1 calc R . .
H24A H 0.4765 0.0068 -0.0797 0.050 Uiso 1 1 calc R . .
C25 C 0.2888(5) 0.0958(4) -0.0260(4) 0.0626(19) Uani 1 1 d . B .
H25A H 0.2764 0.0488 -0.0407 0.075 Uiso 1 1 calc R . .
H25B H 0.2834 0.1357 -0.0653 0.075 Uiso 1 1 calc R . .
C26 C 0.2115(5) 0.1157(4) 0.0410(4) 0.074(2) Uani 1 1 d D . .
H26A H 0.1465 0.1413 0.0310 0.088 Uiso 1 1 calc R A 1
H26B H 0.2366 0.1494 0.0665 0.088 Uiso 1 1 calc R A 1
O3 O 0.1947(6) 0.0456(4) 0.0849(4) 0.046(2) Uani 0.646(18) 1 d PDU B 1
C27 C 0.1344(10) 0.0645(5) 0.1555(5) 0.052(3) Uani 0.646(18) 1 d PDU B 1
H27A H 0.0770 0.1049 0.1520 0.063 Uiso 0.646(18) 1 calc PR B 1
H27B H 0.1777 0.0824 0.1811 0.063 Uiso 0.646(18) 1 calc PR B 1
O3' O 0.2000(11) 0.0703(10) 0.1081(7) 0.053(5) Uani 0.354(18) 1 d PDU B 2
C27' C 0.0949(11) 0.0567(9) 0.1340(9) 0.046(5) Uani 0.354(18) 1 d PDU B 2
H27C H 0.0732 0.0397 0.0947 0.055 Uiso 0.354(18) 1 calc PR B 2
H27D H 0.0484 0.1027 0.1515 0.055 Uiso 0.354(18) 1 calc PR B 2
C28 C 0.0912(6) -0.0050(3) 0.1971(3) 0.0519(16) Uani 1 1 d D . .
H28A H 0.0248 -0.0096 0.1882 0.062 Uiso 1 1 calc R B 1
H28B H 0.1409 -0.0508 0.1830 0.062 Uiso 1 1 calc R B 1
C29 C 0.1674(6) -0.0169(4) 0.2927(5) 0.079(3) Uani 1 1 d . . .
H29A H 0.2280 -0.0015 0.2540 0.095 Uiso 1 1 calc R B .
H29B H 0.1781 -0.0722 0.3009 0.095 Uiso 1 1 calc R . .
C30 C 0.1569(6) 0.0180(4) 0.3628(5) 0.069(2) Uani 1 1 d . B .
H30A H 0.0891 0.0121 0.3986 0.083 Uiso 1 1 calc R . .
H30B H 0.2128 -0.0056 0.3847 0.083 Uiso 1 1 calc R . .
C31 C 0.1545(4) 0.1435(3) 0.3934(3) 0.0399(14) Uani 1 1 d . . .
C32 C 0.1521(4) 0.1240(3) 0.4658(3) 0.0351(12) Uani 1 1 d . . .
H32 H 0.1585 0.0728 0.4836 0.042 Uiso 1 1 calc R . .
C33 C 0.1403(4) 0.1797(3) 0.5121(3) 0.0312(12) Uani 1 1 d . . .
C34 C 0.1295(4) 0.2547(3) 0.4864(3) 0.0267(11) Uani 1 1 d . . .
C35 C 0.1338(4) 0.2744(3) 0.4132(3) 0.0321(12) Uani 1 1 d . . .
H35 H 0.1279 0.3256 0.3952 0.039 Uiso 1 1 calc R . .
C36 C 0.1468(4) 0.2188(4) 0.3673(3) 0.0397(14) Uani 1 1 d . . .
C37 C 0.0746(4) 0.2770(4) 0.2721(3) 0.0473(15) Uani 1 1 d . . .
H37B H 0.0679 0.3300 0.2821 0.057 Uiso 1 1 calc R . .
H37A H 0.0095 0.2574 0.2998 0.057 Uiso 1 1 calc R . .
C38 C 0.0939(5) 0.2713(4) 0.1929(3) 0.0585(19) Uani 1 1 d . . .
H38A H 0.1046 0.2178 0.1835 0.070 Uiso 1 1 calc R . .
H38B H 0.0318 0.2961 0.1782 0.070 Uiso 1 1 calc R . .
C39 C 0.1541(5) 0.3782(3) 0.1203(3) 0.0507(16) Uani 1 1 d . . .
H39B H 0.2123 0.4071 0.1120 0.061 Uiso 1 1 calc R . .
H39A H 0.0932 0.4034 0.1559 0.061 Uiso 1 1 calc R . .
C40 C 0.1291(5) 0.3775(4) 0.0501(4) 0.0599(19) Uani 1 1 d . . .
H40A H 0.0765 0.3440 0.0565 0.072 Uiso 1 1 calc R . .
H40B H 0.1007 0.4285 0.0344 0.072 Uiso 1 1 calc R . .
C41 C 0.2058(4) 0.3365(4) -0.0693(3) 0.0508(16) Uani 1 1 d . . .
H41B H 0.1610 0.3793 -0.0864 0.061 Uiso 1 1 calc R . .
H41A H 0.1710 0.2914 -0.0613 0.061 Uiso 1 1 calc R . .
C42 C 0.3093(4) 0.3241(4) -0.1257(3) 0.0454(15) Uani 1 1 d . . .
H42B H 0.3576 0.2860 -0.1062 0.055 Uiso 1 1 calc R . .
H42A H 0.3013 0.3061 -0.1698 0.055 Uiso 1 1 calc R . .
C43 C 0.4430(4) 0.3921(4) -0.2021(3) 0.0439(15) Uani 1 1 d . . .
H43B H 0.4430 0.4408 -0.2316 0.053 Uiso 1 1 calc R . .
H43A H 0.4462 0.3527 -0.2340 0.053 Uiso 1 1 calc R . .
C44 C 0.5370(4) 0.3770(3) -0.1741(3) 0.0345(12) Uani 1 1 d . . .
H44B H 0.6001 0.3834 -0.2148 0.041 Uiso 1 1 calc R . .
H44A H 0.5307 0.4125 -0.1376 0.041 Uiso 1 1 calc R . .
C45 C 0.1422(4) 0.1675(3) 0.5922(3) 0.0295(11) Uani 1 1 d . . .
C46 C 0.1560(4) 0.0861(3) 0.6200(3) 0.0387(13) Uani 1 1 d . . .
H46A H 0.0960 0.0634 0.6199 0.058 Uiso 1 1 calc R . .
H46C H 0.1621 0.0823 0.6697 0.058 Uiso 1 1 calc R . .
H46B H 0.2190 0.0599 0.5882 0.058 Uiso 1 1 calc R . .
C47 C 0.0417(4) 0.2142(3) 0.6349(3) 0.0277(11) Uani 1 1 d . . .
C48 C -0.0301(4) 0.1877(3) 0.6963(3) 0.0326(12) Uani 1 1 d . . .
H48 H -0.0206 0.1366 0.7141 0.039 Uiso 1 1 calc R . .
C49 C -0.1157(4) 0.2358(3) 0.7317(3) 0.0340(13) Uani 1 1 d . . .
H49 H -0.1646 0.2178 0.7741 0.041 Uiso 1 1 calc R . .
C50 C -0.1299(4) 0.3101(3) 0.7052(3) 0.0371(13) Uani 1 1 d . . .
H50 H -0.1891 0.3428 0.7292 0.045 Uiso 1 1 calc R . .
C51 C -0.0575(4) 0.3372(3) 0.6432(3) 0.0329(12) Uani 1 1 d . . .
H51 H -0.0670 0.3882 0.6251 0.040 Uiso 1 1 calc R . .
C52 C 0.0285(3) 0.2886(3) 0.6085(2) 0.0256(11) Uani 1 1 d . . .
C53 C 0.1170(4) 0.3108(3) 0.5431(3) 0.0258(11) Uani 1 1 d . . .
C54 C 0.1042(4) 0.3921(3) 0.5135(3) 0.0321(12) Uani 1 1 d . . .
H54B H 0.1634 0.4006 0.4711 0.048 Uiso 1 1 calc R . .
H54C H 0.1010 0.4244 0.5514 0.048 Uiso 1 1 calc R . .
H54A H 0.0401 0.4038 0.4988 0.048 Uiso 1 1 calc R . .
C55 C 0.2143(4) 0.2861(3) 0.5706(3) 0.0280(11) Uani 1 1 d . . .
C56 C 0.2271(4) 0.2115(3) 0.5957(3) 0.0264(11) Uani 1 1 d . . .
C57 C 0.3100(4) 0.1823(3) 0.6239(3) 0.0315(12) Uani 1 1 d . . .
H57 H 0.3188 0.1310 0.6413 0.038 Uiso 1 1 calc R . .
C58 C 0.3794(4) 0.2283(3) 0.6265(3) 0.0352(13) Uani 1 1 d . . .
C59 C 0.3670(4) 0.3040(3) 0.6000(3) 0.0319(12) Uani 1 1 d . . .
C60 C 0.2833(4) 0.3335(3) 0.5726(3) 0.0269(11) Uani 1 1 d . . .
H60 H 0.2736 0.3848 0.5556 0.032 Uiso 1 1 calc R . .
C61 C 0.4766(5) 0.1379(4) 0.6885(4) 0.066(2) Uani 1 1 d . . .
H61A H 0.4912 0.0989 0.6539 0.079 Uiso 1 1 calc R . .
H61B H 0.4137 0.1292 0.7286 0.079 Uiso 1 1 calc R . .
C62 C 0.5688(4) 0.1356(5) 0.7188(4) 0.068(2) Uani 1 1 d . . .
H62B H 0.5550 0.1770 0.7507 0.082 Uiso 1 1 calc R . .
H62A H 0.5777 0.0878 0.7486 0.082 Uiso 1 1 calc R . .
C63 C 0.6844(5) 0.2166(4) 0.6423(3) 0.0555(18) Uani 1 1 d . . .
H63B H 0.6845 0.2395 0.6862 0.067 Uiso 1 1 calc R . .
H63A H 0.6315 0.2473 0.6211 0.067 Uiso 1 1 calc R . .
C64 C 0.7896(4) 0.2137(4) 0.5875(3) 0.0493(16) Uani 1 1 d . . .
H64A H 0.8113 0.2640 0.5776 0.059 Uiso 1 1 calc R . .
H64B H 0.8413 0.1791 0.6070 0.059 Uiso 1 1 calc R . .
C65 C 0.8822(4) 0.1775(4) 0.4716(3) 0.0546(18) Uani 1 1 d . . .
H65B H 0.9327 0.1463 0.4947 0.065 Uiso 1 1 calc R . .
H65A H 0.9071 0.2263 0.4532 0.065 Uiso 1 1 calc R . .
C66 C 0.8733(5) 0.1394(4) 0.4099(3) 0.0528(16) Uani 1 1 d . . .
H66B H 0.9426 0.1276 0.3750 0.063 Uiso 1 1 calc R . .
H66A H 0.8449 0.0919 0.4287 0.063 Uiso 1 1 calc R . .
C67 C 0.7841(6) 0.1537(4) 0.3197(3) 0.063(2) Uani 1 1 d . . .
H67A H 0.7145 0.1766 0.3161 0.076 Uiso 1 1 calc R . .
H67B H 0.7815 0.0998 0.3350 0.076 Uiso 1 1 calc R . .
C68 C 0.8577(7) 0.1607(4) 0.2483(3) 0.065(2) Uani 1 1 d . . .
H68A H 0.8398 0.1323 0.2143 0.079 Uiso 1 1 calc R . .
H68B H 0.9281 0.1392 0.2514 0.079 Uiso 1 1 calc R . .
C69 C 0.8257(4) 0.4591(3) 0.1655(3) 0.0347(12) Uani 1 1 d . . .
H69A H 0.7586 0.4727 0.1538 0.042 Uiso 1 1 calc R . .
H69B H 0.8811 0.4758 0.1231 0.042 Uiso 1 1 calc R . .
C70 C 0.8225(4) 0.4956(3) 0.2325(3) 0.0368(13) Uani 1 1 d . . .
H70B H 0.7919 0.5489 0.2291 0.044 Uiso 1 1 calc R . .
H70A H 0.7795 0.4702 0.2768 0.044 Uiso 1 1 calc R . .
C71 C 0.9318(5) 0.5057(3) 0.3051(3) 0.0416(14) Uani 1 1 d . . .
H71A H 0.8837 0.5519 0.3204 0.050 Uiso 1 1 calc R . .
H71B H 1.0030 0.5156 0.2993 0.050 Uiso 1 1 calc R . .
C72 C 0.9067(5) 0.4440(4) 0.3640(3) 0.0534(17) Uani 1 1 d . . .
H72A H 0.9088 0.3976 0.3413 0.064 Uiso 1 1 calc R . .
H72B H 0.9602 0.4347 0.3904 0.064 Uiso 1 1 calc R . .
C73 C 0.7925(4) 0.4043(3) 0.4740(3) 0.0423(14) Uani 1 1 d . . .
H73B H 0.8569 0.3900 0.4891 0.051 Uiso 1 1 calc R . .
H73A H 0.7763 0.3592 0.4583 0.051 Uiso 1 1 calc R . .
C74 C 0.7057(4) 0.4321(4) 0.5374(3) 0.0427(14) Uani 1 1 d . . .
H74A H 0.7129 0.4023 0.5827 0.051 Uiso 1 1 calc R . .
H74B H 0.7093 0.4850 0.5425 0.051 Uiso 1 1 calc R . .
C75 C 0.5259(4) 0.4496(3) 0.5889(3) 0.0403(14) Uani 1 1 d . . .
H75A H 0.5148 0.5049 0.5885 0.048 Uiso 1 1 calc R . .
H75B H 0.5434 0.4286 0.6344 0.048 Uiso 1 1 calc R . .
C76 C 0.4281(4) 0.4227(3) 0.5864(3) 0.0386(13) Uani 1 1 d . . .
H76B H 0.3669 0.4465 0.6229 0.046 Uiso 1 1 calc R . .
H76A H 0.4174 0.4349 0.5374 0.046 Uiso 1 1 calc R . .
C77 C 0.5646(4) 0.2775(4) 0.0955(3) 0.0497(16) Uani 1 1 d . . .
H77 H 0.6099 0.2462 0.1194 0.060 Uiso 1 1 calc R . .
C78 C 0.5769(4) 0.3505(4) 0.0764(3) 0.0451(15) Uani 1 1 d . . .
H78 H 0.6306 0.3700 0.0871 0.054 Uiso 1 1 calc R . .
C79 C 0.5114(4) 0.3967(3) 0.0412(3) 0.0399(14) Uani 1 1 d . . .
C80 C 0.5264(4) 0.4752(4) 0.0189(3) 0.0452(15) Uani 1 1 d . . .
H80 H 0.5791 0.4925 0.0329 0.054 Uiso 1 1 calc R . .
C81 C 0.4331(4) 0.3653(4) 0.0265(3) 0.0432(14) Uani 1 1 d . . .
H81 H 0.3873 0.3951 0.0019 0.052 Uiso 1 1 calc R . .
C82 C 0.4234(4) 0.2920(3) 0.0477(3) 0.0421(14) Uani 1 1 d . . .
H82 H 0.3694 0.2713 0.0387 0.050 Uiso 1 1 calc R . .
C83 C 0.4744(5) 0.1685(3) 0.1024(4) 0.0512(16) Uani 1 1 d . . .
H83B H 0.5390 0.1404 0.1111 0.061 Uiso 1 1 calc R . .
H83A H 0.4620 0.1469 0.0616 0.061 Uiso 1 1 calc R . .
C84 C 0.3855(5) 0.1584(4) 0.1699(4) 0.0492(16) Uani 1 1 d . . .
H84A H 0.3219 0.1882 0.1611 0.059 Uiso 1 1 calc R . .
H84B H 0.3753 0.1051 0.1770 0.059 Uiso 1 1 calc R . .
C85 C 0.3967(5) 0.1799(4) 0.2385(4) 0.0543(17) Uani 1 1 d . . .
H85A H 0.3434 0.1597 0.2802 0.065 Uiso 1 1 calc R . .
H85B H 0.4656 0.1568 0.2438 0.065 Uiso 1 1 calc R . .
C86 C 0.4416(4) 0.2277(3) 0.4152(3) 0.0442(14) Uani 1 1 d . . .
H86 H 0.3970 0.2611 0.3921 0.053 Uiso 1 1 calc R . .
C87 C 0.4281(5) 0.1538(3) 0.4308(3) 0.0472(15) Uani 1 1 d . . .
H87 H 0.3742 0.1363 0.4184 0.057 Uiso 1 1 calc R . .
C88 C 0.4931(5) 0.1043(3) 0.4646(3) 0.0488(16) Uani 1 1 d . . .
C89 C 0.4763(5) 0.0248(3) 0.4811(4) 0.0573(18) Uani 1 1 d . . .
H89 H 0.4270 0.0090 0.4624 0.069 Uiso 1 1 calc R . .
C90 C 0.5702(4) 0.1342(4) 0.4824(4) 0.0497(16) Uani 1 1 d . . .
H90 H 0.6157 0.1024 0.5058 0.060 Uiso 1 1 calc R . .
C91 C 0.5803(4) 0.2074(3) 0.4665(3) 0.0420(14) Uani 1 1 d . . .
H91 H 0.6323 0.2266 0.4795 0.050 Uiso 1 1 calc R . .
C92 C 0.5317(5) 0.3337(3) 0.4161(3) 0.0443(14) Uani 1 1 d . . .
H92B H 0.5445 0.3519 0.4585 0.053 Uiso 1 1 calc R . .
H92A H 0.4669 0.3631 0.4087 0.053 Uiso 1 1 calc R . .
C93 C 0.6212(4) 0.3471(4) 0.3485(4) 0.0502(16) Uani 1 1 d . . .
H93B H 0.6460 0.3942 0.3521 0.060 Uiso 1 1 calc R . .
H93A H 0.6790 0.3058 0.3480 0.060 Uiso 1 1 calc R . .
C94 C 0.5952(6) 0.3522(5) 0.2790(4) 0.072(2) Uani 1 1 d . . .
H94A H 0.5382 0.3939 0.2783 0.086 Uiso 1 1 calc R . .
H94B H 0.6563 0.3629 0.2381 0.086 Uiso 1 1 calc R . .

loop_
_atom_site_aniso_label
_atom_site_aniso_U_11
_atom_site_aniso_U_22
_atom_site_aniso_U_33
_atom_site_aniso_U_23
_atom_site_aniso_U_13
_atom_site_aniso_U_12
P1 0.0619(11) 0.0450(10) 0.0448(10) 0.0095(7) -0.0258(8) -0.0225(8)
P2 0.0846(16) 0.0541(13) 0.135(2) -0.0042(13) -0.0741(16) 0.0029(10)
F1 0.112(4) 0.151(5) 0.053(3) -0.009(3) 0.003(3) -0.006(4)
F2 0.183(6) 0.106(4) 0.070(3) 0.020(3) -0.055(3) -0.098(4)
F3 0.064(2) 0.070(3) 0.056(2) 0.019(2) -0.021(2) -0.0030(19)
F4 0.147(5) 0.103(4) 0.121(4) 0.027(3) -0.085(4) -0.079(4)
F5 0.145(5) 0.073(3) 0.095(4) 0.038(3) -0.071(3) -0.030(3)
F6 0.085(3) 0.090(3) 0.087(4) 0.011(3) -0.012(3) 0.024(3)
F7 0.088(4) 0.085(4) 0.239(8) -0.026(4) -0.093(5) 0.002(3)
F8 0.090(4) 0.069(3) 0.225(7) -0.029(4) -0.096(4) 0.001(3)
F9 0.195(7) 0.098(4) 0.139(5) 0.008(4) -0.122(5) -0.016(4)
F10 0.117(4) 0.060(3) 0.159(5) -0.012(3) -0.083(4) -0.002(3)
F11 0.088(4) 0.118(4) 0.138(5) 0.025(4) -0.050(4) -0.016(3)
F12 0.081(3) 0.066(3) 0.119(4) 0.006(3) -0.045(3) -0.013(2)
O1 0.035(2) 0.038(2) 0.041(2) 0.0079(17) -0.0160(17) -0.0168(16)
O2 0.033(2) 0.064(3) 0.046(3) 0.002(2) -0.0064(19) -0.0233(19)
O4 0.053(3) 0.074(3) 0.055(3) -0.030(2) -0.027(2) 0.003(2)
O5 0.060(3) 0.074(3) 0.046(3) -0.030(2) -0.012(2) -0.019(2)
O6 0.044(2) 0.086(3) 0.028(2) -0.013(2) -0.0102(18) 0.012(2)
O7 0.034(2) 0.058(3) 0.039(2) 0.0105(19) -0.0083(18) -0.0107(18)
O8 0.028(2) 0.088(3) 0.034(2) 0.013(2) -0.0092(17) -0.011(2)
O9 0.029(2) 0.052(3) 0.045(2) 0.0141(19) -0.0099(18) -0.0075(17)
O10 0.0224(18) 0.038(2) 0.038(2) 0.0091(16) -0.0132(16) -0.0094(15)
O11 0.060(3) 0.038(2) 0.0219(19) -0.0002(16) -0.0142(17) -0.0116(18)
O12 0.064(3) 0.055(3) 0.029(2) -0.0031(19) -0.017(2) -0.017(2)
O13 0.033(2) 0.079(3) 0.029(2) -0.002(2) -0.0089(17) -0.0148(19)
O14 0.028(2) 0.096(4) 0.053(3) 0.026(3) -0.011(2) -0.013(2)
O15 0.027(2) 0.068(3) 0.068(3) 0.037(2) -0.020(2) -0.0134(19)
O16 0.030(2) 0.048(2) 0.047(2) 0.0132(19) -0.0172(18) -0.0193(17)
O17 0.031(2) 0.049(2) 0.036(2) -0.0046(18) -0.0076(16) -0.0184(17)
O18 0.027(2) 0.043(2) 0.039(2) -0.0011(17) -0.0061(17) -0.0054(16)
O19 0.035(2) 0.051(2) 0.029(2) -0.0098(17) -0.0043(16) -0.0145(17)
O20 0.039(2) 0.039(2) 0.032(2) -0.0077(17) -0.0132(17) -0.0062(16)
O21 0.060(3) 0.077(4) 0.074(3) -0.027(3) -0.006(3) -0.022(3)
O22 0.086(4) 0.115(5) 0.084(4) -0.015(4) -0.024(3) -0.018(4)
N1 0.032(3) 0.060(3) 0.037(3) -0.017(2) -0.010(2) 0.002(2)
N2 0.030(3) 0.042(3) 0.039(3) -0.006(2) -0.004(2) -0.007(2)
C1 0.031(3) 0.040(3) 0.028(3) -0.011(2) -0.014(2) -0.006(2)
C2 0.028(3) 0.039(3) 0.024(3) 0.000(2) -0.008(2) -0.010(2)
C3 0.031(3) 0.031(3) 0.029(3) -0.002(2) -0.007(2) -0.004(2)
C4 0.023(2) 0.030(3) 0.020(2) -0.003(2) -0.005(2) -0.0042(19)
C5 0.017(2) 0.036(3) 0.024(3) 0.000(2) -0.0041(19) -0.0064(19)
C6 0.024(3) 0.032(3) 0.027(3) -0.002(2) -0.009(2) -0.009(2)
C7 0.031(3) 0.032(3) 0.021(2) -0.004(2) -0.009(2) -0.005(2)
C8 0.036(3) 0.036(3) 0.028(3) -0.007(2) -0.010(2) -0.003(2)
C9 0.027(3) 0.044(3) 0.020(3) -0.006(2) -0.010(2) -0.006(2)
C10 0.028(3) 0.043(3) 0.028(3) -0.007(2) -0.008(2) 0.002(2)
C11 0.025(3) 0.065(4) 0.030(3) -0.012(3) -0.003(2) 0.000(3)
C12 0.032(3) 0.062(4) 0.025(3) -0.002(3) -0.004(2) -0.017(3)
C13 0.024(3) 0.046(3) 0.026(3) 0.002(2) -0.008(2) -0.011(2)
C14 0.023(3) 0.038(3) 0.020(2) -0.005(2) -0.009(2) -0.005(2)
C15 0.027(3) 0.032(3) 0.021(3) 0.003(2) -0.009(2) -0.006(2)
C16 0.039(3) 0.036(3) 0.031(3) 0.002(2) -0.014(2) -0.016(2)
C17 0.020(2) 0.035(3) 0.016(2) -0.003(2) -0.0018(19) -0.0060(19)
C18 0.023(3) 0.033(3) 0.024(3) 0.002(2) -0.004(2) -0.007(2)
C19 0.019(2) 0.035(3) 0.021(2) 0.004(2) -0.0023(19) -0.007(2)
C20 0.022(3) 0.040(3) 0.023(3) 0.003(2) -0.003(2) -0.016(2)
C21 0.030(3) 0.030(3) 0.018(2) 0.003(2) -0.002(2) -0.007(2)
C22 0.022(2) 0.035(3) 0.017(2) 0.001(2) -0.0026(19) -0.011(2)
C23 0.034(3) 0.036(3) 0.028(3) 0.000(2) -0.006(2) -0.014(2)
C24 0.047(3) 0.041(3) 0.043(3) 0.001(3) -0.012(3) -0.023(3)
C25 0.045(4) 0.076(5) 0.065(5) 0.016(4) -0.015(3) -0.020(3)
C26 0.041(4) 0.089(6) 0.070(5) 0.026(4) -0.002(4) -0.001(4)
O3 0.043(4) 0.048(4) 0.044(4) -0.001(3) -0.004(3) -0.017(3)
C27 0.048(6) 0.052(5) 0.053(5) -0.001(4) -0.003(4) -0.018(4)
O3' 0.042(6) 0.066(7) 0.044(7) 0.007(6) -0.010(5) -0.001(5)
C27' 0.045(7) 0.048(7) 0.050(8) -0.004(6) -0.019(6) -0.012(6)
C28 0.076(5) 0.042(4) 0.043(4) -0.003(3) -0.022(3) -0.013(3)
C29 0.071(5) 0.077(5) 0.110(7) -0.051(5) -0.055(5) 0.021(4)
C30 0.086(5) 0.050(4) 0.092(6) -0.029(4) -0.055(5) 0.006(4)
C31 0.030(3) 0.051(4) 0.039(3) -0.020(3) -0.004(2) -0.005(2)
C32 0.031(3) 0.038(3) 0.037(3) -0.007(2) -0.006(2) -0.010(2)
C33 0.019(3) 0.046(3) 0.028(3) -0.004(2) -0.003(2) -0.008(2)
C34 0.024(3) 0.034(3) 0.024(3) -0.004(2) -0.008(2) -0.008(2)
C35 0.027(3) 0.039(3) 0.027(3) 0.002(2) -0.005(2) -0.002(2)
C36 0.022(3) 0.075(4) 0.021(3) -0.014(3) -0.004(2) 0.001(3)
C37 0.037(3) 0.061(4) 0.043(4) 0.007(3) -0.012(3) -0.013(3)
C38 0.054(4) 0.092(5) 0.043(4) 0.014(4) -0.027(3) -0.035(4)
C39 0.043(4) 0.049(4) 0.046(4) 0.006(3) 0.000(3) 0.003(3)
C40 0.037(4) 0.079(5) 0.049(4) 0.017(4) -0.003(3) -0.001(3)
C41 0.032(3) 0.080(5) 0.043(4) 0.016(3) -0.016(3) -0.017(3)
C42 0.034(3) 0.066(4) 0.037(3) 0.003(3) -0.012(3) -0.016(3)
C43 0.029(3) 0.056(4) 0.036(3) 0.018(3) -0.004(2) -0.005(3)
C44 0.026(3) 0.040(3) 0.035(3) 0.014(2) -0.009(2) -0.012(2)
C45 0.025(3) 0.036(3) 0.028(3) 0.001(2) -0.007(2) -0.008(2)
C46 0.032(3) 0.037(3) 0.047(4) 0.005(3) -0.011(3) -0.011(2)
C47 0.021(2) 0.042(3) 0.024(3) -0.004(2) -0.007(2) -0.011(2)
C48 0.031(3) 0.045(3) 0.027(3) 0.001(2) -0.010(2) -0.019(2)
C49 0.028(3) 0.059(4) 0.018(3) -0.004(2) -0.001(2) -0.021(2)
C50 0.020(3) 0.062(4) 0.029(3) -0.016(3) -0.003(2) -0.003(2)
C51 0.028(3) 0.048(3) 0.028(3) -0.009(2) -0.012(2) -0.008(2)
C52 0.021(2) 0.043(3) 0.015(2) -0.003(2) -0.0056(19) -0.007(2)
C53 0.023(3) 0.033(3) 0.023(3) -0.002(2) -0.011(2) -0.002(2)
C54 0.032(3) 0.038(3) 0.026(3) 0.001(2) -0.009(2) -0.005(2)
C55 0.022(3) 0.039(3) 0.023(3) -0.005(2) -0.005(2) -0.007(2)
C56 0.021(2) 0.038(3) 0.019(2) 0.002(2) -0.0033(19) -0.006(2)
C57 0.022(3) 0.040(3) 0.027(3) 0.007(2) -0.003(2) -0.005(2)
C58 0.023(3) 0.053(4) 0.031(3) 0.008(3) -0.013(2) -0.007(2)
C59 0.027(3) 0.043(3) 0.026(3) 0.003(2) -0.003(2) -0.016(2)
C60 0.028(3) 0.031(3) 0.020(2) 0.004(2) -0.004(2) -0.008(2)
C61 0.043(4) 0.084(5) 0.063(5) 0.013(4) -0.012(3) -0.009(3)
C62 0.026(3) 0.127(7) 0.043(4) 0.040(4) -0.012(3) -0.018(4)
C63 0.036(3) 0.093(5) 0.041(4) -0.008(4) -0.009(3) -0.019(3)
C64 0.030(3) 0.089(5) 0.033(3) 0.000(3) -0.011(3) -0.017(3)
C65 0.033(3) 0.104(6) 0.027(3) 0.001(3) -0.008(3) -0.016(3)
C66 0.047(4) 0.060(4) 0.046(4) -0.009(3) -0.008(3) 0.001(3)
C67 0.100(6) 0.062(5) 0.036(4) 0.005(3) -0.020(4) -0.035(4)
C68 0.108(6) 0.050(4) 0.032(4) -0.003(3) -0.008(4) -0.017(4)
C69 0.041(3) 0.031(3) 0.036(3) -0.004(2) -0.019(3) -0.002(2)
C70 0.041(3) 0.036(3) 0.037(3) -0.008(2) -0.015(3) -0.006(2)
C71 0.047(3) 0.054(4) 0.029(3) -0.006(3) -0.011(3) -0.017(3)
C72 0.057(4) 0.059(4) 0.035(3) -0.002(3) -0.011(3) 0.012(3)
C73 0.031(3) 0.054(4) 0.044(3) 0.009(3) -0.019(3) -0.007(3)
C74 0.038(3) 0.059(4) 0.038(3) 0.000(3) -0.014(3) -0.023(3)
C75 0.037(3) 0.047(3) 0.037(3) -0.010(3) -0.002(3) -0.017(3)
C76 0.026(3) 0.048(4) 0.043(3) -0.003(3) -0.007(2) -0.013(2)
C77 0.028(3) 0.081(5) 0.039(3) -0.014(3) -0.009(3) 0.000(3)
C78 0.028(3) 0.070(5) 0.041(3) -0.009(3) -0.010(3) -0.013(3)
C79 0.024(3) 0.063(4) 0.032(3) -0.011(3) 0.000(2) -0.012(3)
C80 0.030(3) 0.072(5) 0.038(3) -0.013(3) -0.006(2) -0.020(3)
C81 0.030(3) 0.059(4) 0.043(3) -0.006(3) -0.011(3) -0.008(3)
C82 0.027(3) 0.053(4) 0.049(4) -0.003(3) -0.016(3) -0.005(2)
C83 0.051(4) 0.050(4) 0.055(4) -0.018(3) -0.022(3) 0.007(3)
C84 0.041(4) 0.047(4) 0.062(4) -0.007(3) -0.016(3) -0.009(3)
C85 0.039(4) 0.059(4) 0.061(4) -0.011(3) -0.007(3) -0.003(3)
C86 0.038(3) 0.046(4) 0.045(4) -0.006(3) -0.006(3) -0.007(3)
C87 0.038(3) 0.047(4) 0.057(4) -0.001(3) -0.011(3) -0.014(3)
C88 0.047(4) 0.043(4) 0.049(4) -0.004(3) 0.004(3) -0.017(3)
C89 0.047(4) 0.046(4) 0.067(5) 0.006(3) 0.001(3) -0.014(3)
C90 0.033(3) 0.050(4) 0.057(4) 0.010(3) -0.003(3) -0.008(3)
C91 0.034(3) 0.047(4) 0.044(3) 0.004(3) -0.010(3) -0.008(3)
C92 0.044(3) 0.035(3) 0.054(4) -0.009(3) -0.010(3) -0.010(3)
C93 0.034(3) 0.045(4) 0.071(5) -0.004(3) -0.013(3) -0.010(3)
C94 0.052(4) 0.091(6) 0.071(5) -0.013(4) 0.000(4) -0.035(4)

loop_
_atom_type_symbol
_atom_type_description
_atom_type_scat_dispersion_real
_atom_type_scat_dispersion_imag
_atom_type_scat_source
C C 0.0033 0.0016 'International Tables Vol C Tables 4.2.6.8 and 6.1.1.4'
H H 0.0000 0.0000 'International Tables Vol C Tables 4.2.6.8 and 6.1.1.4'
N N 0.0061 0.0033 'International Tables Vol C Tables 4.2.6.8 and 6.1.1.4'
O O 0.0106 0.0060 'International Tables Vol C Tables 4.2.6.8 and 6.1.1.4'
F F 0.0171 0.0103 'International Tables Vol C Tables 4.2.6.8 and 6.1.1.4'
P P 0.1023 0.0942 'International Tables Vol C Tables 4.2.6.8 and 6.1.1.4'

loop_
_geom_angle_atom_site_label_1
_geom_angle_atom_site_label_2
_geom_angle_atom_site_label_3
_geom_angle
_geom_angle_site_symmetry_1
F1 P1 F4 92.6(3) .
F1 P1 F2 90.8(3) .
F4 P1 F2 176.6(4) .
F1 P1 F5 88.8(3) .
F4 P1 F5 90.4(3) .
F2 P1 F5 89.4(3) .
F1 P1 F3 92.0(3) .
F4 P1 F3 90.9(3) .
F2 P1 F3 89.2(3) .
F5 P1 F3 178.4(3) .
F1 P1 F6 179.6(3) .
F4 P1 F6 87.8(3) .
F2 P1 F6 88.8(3) .
F5 P1 F6 91.0(3) .
F3 P1 F6 88.1(2) .
F9 P2 F8 91.5(4) .
F9 P2 F10 91.3(3) .
F8 P2 F10 177.2(4) .
F9 P2 F7 89.8(4) .
F8 P2 F7 90.6(3) .
F10 P2 F7 89.5(3) .
F9 P2 F12 92.9(4) .
F8 P2 F12 90.6(3) .
F10 P2 F12 89.1(3) .
F7 P2 F12 177.0(4) .
F9 P2 F11 178.3(4) .
F8 P2 F11 87.9(4) .
F10 P2 F11 89.3(3) .
F7 P2 F11 88.6(4) .
F12 P2 F11 88.7(3) .
C20 O1 C23 119.2(4) .
C24 O2 C25 112.3(5) .
C29 O4 C28 112.0(5) .
C31 O5 C30 119.9(5) .
C36 O6 C37 117.8(4) .
C39 O7 C38 112.6(5) .
C41 O8 C40 114.1(5) .
C42 O9 C43 113.7(4) .
C19 O10 C44 117.3(4) .
C2 O11 C68 119.4(4) .
C66 O12 C67 113.7(5) .
C64 O13 C65 111.8(4) .
C63 O14 C62 114.5(6) .
C61 O15 C58 120.3(5) .
C59 O16 C76 118.0(4) .
C74 O17 C75 111.2(4) .
C72 O18 C73 111.0(4) .
C70 O19 C71 113.9(4) .
C1 O20 C69 117.6(4) .
C85 O21 H21 109.5 .
C94 O22 H22 108.7 .
C82 N1 C77 120.2(6) .
C82 N1 C83 118.9(5) .
C77 N1 C83 120.9(5) .
C91 N2 C86 120.5(5) .
C91 N2 C92 119.1(5) .
C86 N2 C92 120.4(5) .
O20 C1 C6 123.9(5) .
O20 C1 C2 115.2(4) .
C6 C1 C2 120.9(5) .
O11 C2 C3 125.4(5) .
O11 C2 C1 115.6(4) .
C3 C2 C1 118.9(5) .
C2 C3 C4 120.2(5) .
C2 C3 H3 119.9 .
C4 C3 H3 119.9 .
C5 C4 C3 120.8(4) .
C5 C4 C7 114.9(4) .
C3 C4 C7 124.3(4) .
C4 C5 C6 119.8(5) .
C4 C5 C15 114.3(4) .
C6 C5 C15 125.9(5) .
C5 C6 C1 119.3(5) .
C5 C6 H6 120.4 .
C1 C6 H6 120.4 .
C8 C7 C4 115.0(4) .
C8 C7 C22 114.5(4) .
C4 C7 C22 103.6(4) .
C8 C7 C9 114.2(4) .
C4 C7 C9 104.6(4) .
C22 C7 C9 103.5(4) .
C7 C8 H8A 109.5 .
C7 C8 H8C 109.5 .
H8A C8 H8C 109.5 .
C7 C8 H8B 109.5 .
H8A C8 H8B 109.5 .
H8C C8 H8B 109.5 .
C10 C9 C14 120.4(5) .
C10 C9 C7 125.4(5) .
C14 C9 C7 114.1(4) .
C9 C10 C11 119.0(5) .
C9 C10 H10 120.5 .
C11 C10 H10 120.5 .
C12 C11 C10 119.9(5) .
C12 C11 H11 120.0 .
C10 C11 H11 120.0 .
C11 C12 C13 121.4(5) .
C11 C12 H12 119.3 .
C13 C12 H12 119.3 .
C12 C13 C14 118.7(5) .
C12 C13 H13 120.7 .
C14 C13 H13 120.7 .
C13 C14 C9 120.5(5) .
C13 C14 C15 124.8(5) .
C9 C14 C15 114.6(4) .
C16 C15 C14 114.0(4) .
C16 C15 C5 114.0(4) .
C14 C15 C5 104.9(4) .
C16 C15 C17 114.9(4) .
C14 C15 C17 103.1(4) .
C5 C15 C17 104.7(4) .
C15 C16 H16B 109.5 .
C15 C16 H16C 109.5 .
H16B C16 H16C 109.5 .
C15 C16 H16A 109.5 .
H16B C16 H16A 109.5 .
H16C C16 H16A 109.5 .
C22 C17 C18 120.9(4) .
C22 C17 C15 114.2(4) .
C18 C17 C15 124.9(4) .
C17 C18 C19 119.9(5) .
C17 C18 H18 120.1 .
C19 C18 H18 120.1 .
O10 C19 C18 125.1(4) .
O10 C19 C20 115.4(4) .
C18 C19 C20 119.5(4) .
O1 C20 C19 115.1(4) .
O1 C20 C21 124.2(5) .
C19 C20 C21 120.6(4) .
C22 C21 C20 118.8(5) .
C22 C21 H21A 120.6 .
C20 C21 H21A 120.6 .
C17 C22 C21 120.2(4) .
C17 C22 C7 114.6(4) .
C21 C22 C7 125.2(4) .
O1 C23 C24 106.4(4) .
O1 C23 H23A 110.5 .
C24 C23 H23A 110.5 .
O1 C23 H23B 110.5 .
C24 C23 H23B 110.5 .
H23A C23 H23B 108.6 .
O2 C24 C23 109.2(4) .
O2 C24 H24B 109.8 .
C23 C24 H24B 109.8 .
O2 C24 H24A 109.8 .
C23 C24 H24A 109.8 .
H24B C24 H24A 108.3 .
O2 C25 C26 110.2(6) .
O2 C25 H25A 109.6 .
C26 C25 H25A 109.6 .
O2 C25 H25B 109.6 .
C26 C25 H25B 109.6 .
H25A C25 H25B 108.1 .
O3' C26 C25 123.4(9) .
O3' C26 O3 28.1(7) .
C25 C26 O3 105.7(6) .
O3' C26 H26A 115.9 .
C25 C26 H26A 110.6 .
O3 C26 H26A 110.6 .
O3' C26 H26B 83.3 .
C25 C26 H26B 110.6 .
O3 C26 H26B 110.6 .
H26A C26 H26B 108.7 .
C27 O3 C26 106.5(6) .
O3 C27 C28 108.1(7) .
O3 C27 H27A 110.1 .
C28 C27 H27A 110.1 .
O3 C27 H27B 110.1 .
C28 C27 H27B 110.1 .
H27A C27 H27B 108.4 .
C26 O3' C27' 107.8(9) .
O3' C27' C28 105.9(9) .
O3' C27' H27C 110.6 .
C28 C27' H27C 110.6 .
O3' C27' H27D 110.6 .
C28 C27' H27D 110.6 .
H27C C27' H27D 108.7 .
O4 C28 C27 103.6(6) .
O4 C28 C27' 125.6(9) .
C27 C28 C27' 30.7(6) .
O4 C28 H28A 111.0 .
C27 C28 H28A 111.0 .
C27' C28 H28A 82.2 .
O4 C28 H28B 111.0 .
C27 C28 H28B 111.0 .
C27' C28 H28B 113.4 .
H28A C28 H28B 109.0 .
O4 C29 C30 109.0(6) .
O4 C29 H29A 109.9 .
C30 C29 H29A 109.9 .
O4 C29 H29B 109.9 .
C30 C29 H29B 109.9 .
H29A C29 H29B 108.3 .
O5 C30 C29 105.1(7) .
O5 C30 H30A 110.7 .
C29 C30 H30A 110.7 .
O5 C30 H30B 110.7 .
C29 C30 H30B 110.7 .
H30A C30 H30B 108.8 .
O5 C31 C32 126.3(6) .
O5 C31 C36 114.0(5) .
C32 C31 C36 119.8(5) .
C31 C32 C33 119.7(5) .
C31 C32 H32 120.2 .
C33 C32 H32 120.2 .
C34 C33 C32 120.3(5) .
C34 C33 C45 113.5(4) .
C32 C33 C45 126.2(5) .
C33 C34 C35 120.1(5) .
C33 C34 C53 115.2(4) .
C35 C34 C53 124.7(5) .
C36 C35 C34 119.3(5) .
C36 C35 H35 120.3 .
C34 C35 H35 120.3 .
C35 C36 O6 121.6(6) .
C35 C36 C31 120.8(5) .
O6 C36 C31 117.4(5) .
O6 C37 C38 108.2(5) .
O6 C37 H37B 110.1 .
C38 C37 H37B 110.1 .
O6 C37 H37A 110.1 .
C38 C37 H37A 110.1 .
H37B C37 H37A 108.4 .
O7 C38 C37 112.8(5) .
O7 C38 H38A 109.0 .
C37 C38 H38A 109.0 .
O7 C38 H38B 109.0 .
C37 C38 H38B 109.0 .
H38A C38 H38B 107.8 .
O7 C39 C40 111.5(6) .
O7 C39 H39B 109.3 .
C40 C39 H39B 109.3 .
O7 C39 H39A 109.3 .
C40 C39 H39A 109.3 .
H39B C39 H39A 108.0 .
O8 C40 C39 108.3(5) .
O8 C40 H40A 110.0 .
C39 C40 H40A 110.0 .
O8 C40 H40B 110.0 .
C39 C40 H40B 110.0 .
H40A C40 H40B 108.4 .
O8 C41 C42 108.9(4) .
O8 C41 H41B 109.9 .
C42 C41 H41B 109.9 .
O8 C41 H41A 109.9 .
C42 C41 H41A 109.9 .
H41B C41 H41A 108.3 .
O9 C42 C41 107.6(5) .
O9 C42 H42B 110.2 .
C41 C42 H42B 110.2 .
O9 C42 H42A 110.2 .
C41 C42 H42A 110.2 .
H42B C42 H42A 108.5 .
O9 C43 C44 111.5(5) .
O9 C43 H43B 109.3 .
C44 C43 H43B 109.3 .
O9 C43 H43A 109.3 .
C44 C43 H43A 109.3 .
H43B C43 H43A 108.0 .
O10 C44 C43 108.4(4) .
O10 C44 H44B 110.0 .
C43 C44 H44B 110.0 .
O10 C44 H44A 110.0 .
C43 C44 H44A 110.0 .
H44B C44 H44A 108.4 .
C46 C45 C33 113.7(4) .
C46 C45 C56 114.6(4) .
C33 C45 C56 104.8(4) .
C46 C45 C47 114.6(4) .
C33 C45 C47 105.1(4) .
C56 C45 C47 102.8(4) .
C45 C46 H46A 109.5 .
C45 C46 H46C 109.5 .
H46A C46 H46C 109.5 .
C45 C46 H46B 109.5 .
H46A C46 H46B 109.5 .
H46C C46 H46B 109.5 .
C48 C47 C52 120.4(5) .
C48 C47 C45 125.2(5) .
C52 C47 C45 114.4(4) .
C47 C48 C49 120.0(5) .
C47 C48 H48 120.0 .
C49 C48 H48 120.0 .
C48 C49 C50 119.9(5) .
C48 C49 H49 120.1 .
C50 C49 H49 120.1 .
C49 C50 C51 120.4(5) .
C49 C50 H50 119.8 .
C51 C50 H50 119.8 .
C52 C51 C50 119.2(5) .
C52 C51 H51 120.4 .
C50 C51 H51 120.4 .
C47 C52 C51 120.1(5) .
C47 C52 C53 114.6(4) .
C51 C52 C53 125.2(5) .
C54 C53 C52 115.4(4) .
C54 C53 C34 113.8(4) .
C52 C53 C34 105.2(4) .
C54 C53 C55 114.4(4) .
C52 C53 C55 103.2(4) .
C34 C53 C55 103.3(4) .
C53 C54 H54B 109.5 .
C53 C54 H54C 109.5 .
H54B C54 H54C 109.5 .
C53 C54 H54A 109.5 .
H54B C54 H54A 109.5 .
H54C C54 H54A 109.5 .
C56 C55 C60 121.2(5) .
C56 C55 C53 114.2(4) .
C60 C55 C53 124.6(5) .
C55 C56 C57 120.1(5) .
C55 C56 C45 114.7(4) .
C57 C56 C45 125.1(5) .
C58 C57 C56 119.7(5) .
C58 C57 H57 120.2 .
C56 C57 H57 120.2 .
O15 C58 C57 125.3(5) .
O15 C58 C59 114.7(5) .
C57 C58 C59 120.0(5) .
O16 C59 C60 124.8(5) .
O16 C59 C58 114.9(4) .
C60 C59 C58 120.3(5) .
C55 C60 C59 118.6(5) .
C55 C60 H60 120.7 .
C59 C60 H60 120.7 .
O15 C61 C62 106.5(6) .
O15 C61 H61A 110.4 .
C62 C61 H61A 110.4 .
O15 C61 H61B 110.4 .
C62 C61 H61B 110.4 .
H61A C61 H61B 108.6 .
O14 C62 C61 110.8(5) .
O14 C62 H62B 109.5 .
C61 C62 H62B 109.5 .
O14 C62 H62A 109.5 .
C61 C62 H62A 109.5 .
H62B C62 H62A 108.1 .
O14 C63 C64 108.3(6) .
O14 C63 H63B 110.0 .
C64 C63 H63B 110.0 .
O14 C63 H63A 110.0 .
C64 C63 H63A 110.0 .
H63B C63 H63A 108.4 .
O13 C64 C63 108.8(5) .
O13 C64 H64A 109.9 .
C63 C64 H64A 109.9 .
O13 C64 H64B 109.9 .
C63 C64 H64B 109.9 .
H64A C64 H64B 108.3 .
O13 C65 C66 108.7(5) .
O13 C65 H65B 110.0 .
C66 C65 H65B 110.0 .
O13 C65 H65A 110.0 .
C66 C65 H65A 110.0 .
H65B C65 H65A 108.3 .
O12 C66 C65 108.9(5) .
O12 C66 H66B 109.9 .
C65 C66 H66B 109.9 .
O12 C66 H66A 109.9 .
C65 C66 H66A 109.9 .
H66B C66 H66A 108.3 .
O12 C67 C68 114.5(6) .
O12 C67 H67A 108.6 .
C68 C67 H67A 108.6 .
O12 C67 H67B 108.6 .
C68 C67 H67B 108.6 .
H67A C67 H67B 107.6 .
C67 C68 O11 110.7(6) .
C67 C68 H68A 109.5 .
O11 C68 H68A 109.5 .
C67 C68 H68B 109.5 .
O11 C68 H68B 109.5 .
H68A C68 H68B 108.1 .
O20 C69 C70 106.9(4) .
O20 C69 H69A 110.3 .
C70 C69 H69A 110.3 .
O20 C69 H69B 110.3 .
C70 C69 H69B 110.3 .
H69A C69 H69B 108.6 .
O19 C70 C69 108.0(4) .
O19 C70 H70B 110.1 .
C69 C70 H70B 110.1 .
O19 C70 H70A 110.1 .
C69 C70 H70A 110.1 .
H70B C70 H70A 108.4 .
O19 C71 C72 113.6(5) .
O19 C71 H71A 108.8 .
C72 C71 H71A 108.8 .
O19 C71 H71B 108.8 .
C72 C71 H71B 108.8 .
H71A C71 H71B 107.7 .
O18 C72 C71 112.7(5) .
O18 C72 H72A 109.0 .
C71 C72 H72A 109.0 .
O18 C72 H72B 109.0 .
C71 C72 H72B 109.0 .
H72A C72 H72B 107.8 .
O18 C73 C74 111.1(5) .
O18 C73 H73B 109.4 .
C74 C73 H73B 109.4 .
O18 C73 H73A 109.4 .
C74 C73 H73A 109.4 .
H73B C73 H73A 108.0 .
O17 C74 C73 110.8(4) .
O17 C74 H74A 109.5 .
C73 C74 H74A 109.5 .
O17 C74 H74B 109.5 .
C73 C74 H74B 109.5 .
H74A C74 H74B 108.1 .
O17 C75 C76 109.4(4) .
O17 C75 H75A 109.8 .
C76 C75 H75A 109.8 .
O17 C75 H75B 109.8 .
C76 C75 H75B 109.8 .
H75A C75 H75B 108.2 .
O16 C76 C75 105.9(4) .
O16 C76 H76B 110.5 .
C75 C76 H76B 110.5 .
O16 C76 H76A 110.5 .
C75 C76 H76A 110.5 .
H76B C76 H76A 108.7 .
N1 C77 C78 120.9(6) .
N1 C77 H77 119.5 .
C78 C77 H77 119.5 .
C77 C78 C79 120.1(5) .
C77 C78 H78 119.9 .
C79 C78 H78 119.9 .
C78 C79 C81 117.9(6) .
C78 C79 C80 120.1(5) .
C81 C79 C80 122.0(5) .
C80 C80 C79 126.8(7) 2_665
C80 C80 H80 116.6 2_665
C79 C80 H80 116.6 .
C82 C81 C79 119.5(6) .
C82 C81 H81 120.2 .
C79 C81 H81 120.2 .
N1 C82 C81 121.3(5) .
N1 C82 H82 119.3 .
C81 C82 H82 119.3 .
N1 C83 C84 112.9(5) .
N1 C83 H83B 109.0 .
C84 C83 H83B 109.0 .
N1 C83 H83A 109.0 .
C84 C83 H83A 109.0 .
H83B C83 H83A 107.8 .
C85 C84 C83 116.3(5) .
C85 C84 H84A 108.2 .
C83 C84 H84A 108.2 .
C85 C84 H84B 108.2 .
C83 C84 H84B 108.2 .
H84A C84 H84B 107.4 .
O21 C85 C84 112.9(6) .
O21 C85 H85A 109.0 .
C84 C85 H85A 109.0 .
O21 C85 H85B 109.0 .
C84 C85 H85B 109.0 .
H85A C85 H85B 107.8 .
N2 C86 C87 120.6(6) .
N2 C86 H86 119.7 .
C87 C86 H86 119.7 .
C86 C87 C88 120.2(6) .
C86 C87 H87 119.9 .
C88 C87 H87 119.9 .
C87 C88 C90 116.9(6) .
C87 C88 C89 119.0(6) .
C90 C88 C89 124.0(6) .
C89 C89 C88 125.1(9) 2_656
C89 C89 H89 117.5 2_656
C88 C89 H89 117.5 .
C91 C90 C88 120.9(6) .
C91 C90 H90 119.6 .
C88 C90 H90 119.6 .
N2 C91 C90 120.9(6) .
N2 C91 H91 119.6 .
C90 C91 H91 119.6 .
N2 C92 C93 112.8(5) .
N2 C92 H92B 109.0 .
C93 C92 H92B 109.0 .
N2 C92 H92A 109.0 .
C93 C92 H92A 109.0 .
H92B C92 H92A 107.8 .
C94 C93 C92 114.5(5) .
C94 C93 H93B 108.6 .
C92 C93 H93B 108.6 .
C94 C93 H93A 108.6 .
C92 C93 H93A 108.6 .
H93B C93 H93A 107.6 .
O22 C94 C93 110.4(7) .
O22 C94 H94A 109.6 .
C93 C94 H94A 109.6 .
O22 C94 H94B 109.6 .
C93 C94 H94B 109.6 .
H94A C94 H94B 108.1 .

loop_
_geom_bond_atom_site_label_1
_geom_bond_atom_site_label_2
_geom_bond_distance
_geom_bond_site_symmetry_2
P1 F1 1.546(5) .
P1 F4 1.551(4) .
P1 F2 1.564(4) .
P1 F5 1.580(4) .
P1 F3 1.585(4) .
P1 F6 1.591(5) .
P2 F9 1.540(6) .
P2 F8 1.565(5) .
P2 F10 1.580(5) .
P2 F7 1.593(6) .
P2 F12 1.594(5) .
P2 F11 1.603(6) .
O1 C20 1.375(6) .
O1 C23 1.431(6) .
O2 C24 1.421(7) .
O2 C25 1.439(7) .
O4 C29 1.409(8) .
O4 C28 1.415(7) .
O5 C31 1.377(6) .
O5 C30 1.421(8) .
O6 C36 1.384(6) .
O6 C37 1.401(7) .
O7 C39 1.418(7) .
O7 C38 1.423(7) .
O8 C41 1.419(7) .
O8 C40 1.420(7) .
O9 C42 1.426(7) .
O9 C43 1.436(6) .
O10 C19 1.369(6) .
O10 C44 1.417(6) .
O11 C2 1.375(6) .
O11 C68 1.449(7) .
O12 C66 1.412(7) .
O12 C67 1.416(7) .
O13 C64 1.405(7) .
O13 C65 1.407(7) .
O14 C63 1.417(8) .
O14 C62 1.421(7) .
O15 C61 1.351(8) .
O15 C58 1.375(6) .
O16 C59 1.379(6) .
O16 C76 1.423(7) .
O17 C74 1.414(6) .
O17 C75 1.421(6) .
O18 C72 1.406(7) .
O18 C73 1.433(6) .
O19 C70 1.408(6) .
O19 C71 1.418(6) .
O20 C1 1.392(6) .
O20 C69 1.416(6) .
O21 C85 1.403(8) .
O21 H21 0.8199 .
O22 C94 1.389(9) .
O22 H22 0.8201 .
N1 C82 1.337(7) .
N1 C77 1.355(7) .
N1 C83 1.492(8) .
N2 C91 1.346(7) .
N2 C86 1.350(7) .
N2 C92 1.486(7) .
C1 C6 1.396(7) .
C1 C2 1.404(7) .
C2 C3 1.379(7) .
C3 C4 1.394(7) .
C3 H3 0.9500 .
C4 C5 1.385(7) .
C4 C7 1.538(6) .
C5 C6 1.389(7) .
C5 C15 1.537(6) .
C6 H6 0.9500 .
C7 C8 1.514(7) .
C7 C22 1.547(6) .
C7 C9 1.551(7) .
C8 H8A 0.9800 .
C8 H8C 0.9800 .
C8 H8B 0.9800 .
C9 C10 1.385(7) .
C9 C14 1.390(7) .
C10 C11 1.402(8) .
C10 H10 0.9500 .
C11 C12 1.376(8) .
C11 H11 0.9500 .
C12 C13 1.385(7) .
C12 H12 0.9500 .
C13 C14 1.390(7) .
C13 H13 0.9500 .
C14 C15 1.537(7) .
C15 C16 1.512(7) .
C15 C17 1.548(6) .
C16 H16B 0.9800 .
C16 H16C 0.9800 .
C16 H16A 0.9800 .
C17 C22 1.387(7) .
C17 C18 1.387(7) .
C18 C19 1.395(7) .
C18 H18 0.9500 .
C19 C20 1.398(7) .
C20 C21 1.409(7) .
C21 C22 1.398(7) .
C21 H21A 0.9500 .
C23 C24 1.492(7) .
C23 H23A 0.9900 .
C23 H23B 0.9900 .
C24 H24B 0.9900 .
C24 H24A 0.9900 .
C25 C26 1.444(10) .
C25 H25A 0.9900 .
C25 H25B 0.9900 .
C26 O3' 1.424(9) .
C26 O3 1.452(7) .
C26 H26A 0.9900 .
C26 H26B 0.9900 .
O3 C27 1.413(8) .
C27 C28 1.519(8) .
C27 H27A 0.9900 .
C27 H27B 0.9900 .
O3' C27' 1.426(10) .
C27' C28 1.542(9) .
C27' H27C 0.9900 .
C27' H27D 0.9900 .
C28 H28A 0.9900 .
C28 H28B 0.9900 .
C29 C30 1.521(10) .
C29 H29A 0.9900 .
C29 H29B 0.9900 .
C30 H30A 0.9900 .
C30 H30B 0.9900 .
C31 C32 1.387(8) .
C31 C36 1.396(8) .
C32 C33 1.392(7) .
C32 H32 0.9500 .
C33 C34 1.390(7) .
C33 C45 1.539(7) .
C34 C35 1.396(7) .
C34 C53 1.541(7) .
C35 C36 1.381(8) .
C35 H35 0.9500 .
C37 C38 1.483(8) .
C37 H37B 0.9900 .
C37 H37A 0.9900 .
C38 H38A 0.9900 .
C38 H38B 0.9900 .
C39 C40 1.491(9) .
C39 H39B 0.9900 .
C39 H39A 0.9900 .
C40 H40A 0.9900 .
C40 H40B 0.9900 .
C41 C42 1.506(8) .
C41 H41B 0.9900 .
C41 H41A 0.9900 .
C42 H42B 0.9900 .
C42 H42A 0.9900 .
C43 C44 1.505(7) .
C43 H43B 0.9900 .
C43 H43A 0.9900 .
C44 H44B 0.9900 .
C44 H44A 0.9900 .
C45 C46 1.508(7) .
C45 C56 1.539(7) .
C45 C47 1.544(7) .
C46 H46A 0.9800 .
C46 H46C 0.9800 .
C46 H46B 0.9800 .
C47 C48 1.385(7) .
C47 C52 1.385(7) .
C48 C49 1.385(7) .
C48 H48 0.9500 .
C49 C50 1.386(8) .
C49 H49 0.9500 .
C50 C51 1.401(7) .
C50 H50 0.9500 .
C51 C52 1.390(7) .
C51 H51 0.9500 .
C52 C53 1.531(6) .
C53 C54 1.516(7) .
C53 C55 1.549(6) .
C54 H54B 0.9800 .
C54 H54C 0.9800 .
C54 H54A 0.9800 .
C55 C56 1.382(7) .
C55 C60 1.394(7) .
C56 C57 1.395(7) .
C57 C58 1.383(7) .
C57 H57 0.9500 .
C58 C59 1.407(8) .
C59 C60 1.396(7) .
C60 H60 0.9500 .
C61 C62 1.528(9) .
C61 H61A 0.9900 .
C61 H61B 0.9900 .
C62 H62B 0.9900 .
C62 H62A 0.9900 .
C63 C64 1.504(8) .
C63 H63B 0.9900 .
C63 H63A 0.9900 .
C64 H64A 0.9900 .
C64 H64B 0.9900 .
C65 C66 1.494(9) .
C65 H65B 0.9900 .
C65 H65A 0.9900 .
C66 H66B 0.9900 .
C66 H66A 0.9900 .
C67 C68 1.447(9) .
C67 H67A 0.9900 .
C67 H67B 0.9900 .
C68 H68A 0.9900 .
C68 H68B 0.9900 .
C69 C70 1.511(7) .
C69 H69A 0.9900 .
C69 H69B 0.9900 .
C70 H70B 0.9900 .
C70 H70A 0.9900 .
C71 C72 1.498(8) .
C71 H71A 0.9900 .
C71 H71B 0.9900 .
C72 H72A 0.9900 .
C72 H72B 0.9900 .
C73 C74 1.497(8) .
C73 H73B 0.9900 .
C73 H73A 0.9900 .
C74 H74A 0.9900 .
C74 H74B 0.9900 .
C75 C76 1.515(7) .
C75 H75A 0.9900 .
C75 H75B 0.9900 .
C76 H76B 0.9900 .
C76 H76A 0.9900 .
C77 C78 1.359(9) .
C77 H77 0.9500 .
C78 C79 1.386(8) .
C78 H78 0.9500 .
C79 C81 1.408(7) .
C79 C80 1.469(8) .
C80 C80 1.338(12) 2_665
C80 H80 0.9500 .
C81 C82 1.361(8) .
C81 H81 0.9500 .
C82 H82 0.9500 .
C83 C84 1.507(9) .
C83 H83B 0.9900 .
C83 H83A 0.9900 .
C84 C85 1.482(9) .
C84 H84A 0.9900 .
C84 H84B 0.9900 .
C85 H85A 0.9900 .
C85 H85B 0.9900 .
C86 C87 1.372(8) .
C86 H86 0.9500 .
C87 C88 1.395(9) .
C87 H87 0.9500 .
C88 C90 1.406(9) .
C88 C89 1.484(8) .
C89 C89 1.295(13) 2_656
C89 H89 0.9500 .
C90 C91 1.349(8) .
C90 H90 0.9500 .
C91 H91 0.9500 .
C92 C93 1.524(8) .
C92 H92B 0.9900 .
C92 H92A 0.9900 .
C93 C94 1.473(10) .
C93 H93B 0.9900 .
C93 H93A 0.9900 .
C94 H94A 0.9900 .
C94 H94B 0.9900 .

loop_
_geom_hbond_atom_site_label_D
_geom_hbond_atom_site_label_H
_geom_hbond_atom_site_label_A
_geom_hbond_distance_DH
_geom_hbond_distance_HA
_geom_hbond_distance_DA
_geom_hbond_angle_DHA
O21 H21 O22 0.82 2.00 2.794(8) 161.5

loop_
_geom_torsion_atom_site_label_1
_geom_torsion_atom_site_label_2
_geom_torsion_atom_site_label_3
_geom_torsion_atom_site_label_4
_geom_torsion
_geom_torsion_site_symmetry_4
C69 O20 C1 C6 7.4(7) .
C69 O20 C1 C2 -174.2(4) .
C68 O11 C2 C3 -4.5(8) .
C68 O11 C2 C1 175.0(5) .
O20 C1 C2 O11 4.3(6) .
C6 C1 C2 O11 -177.3(4) .
O20 C1 C2 C3 -176.2(4) .
C6 C1 C2 C3 2.3(7) .
O11 C2 C3 C4 177.7(5) .
C1 C2 C3 C4 -1.8(7) .
C2 C3 C4 C5 0.1(7) .
C2 C3 C4 C7 -177.8(5) .
C3 C4 C5 C6 1.3(7) .
C7 C4 C5 C6 179.3(4) .
C3 C4 C5 C15 -177.0(4) .
C7 C4 C5 C15 1.0(6) .
C4 C5 C6 C1 -0.8(7) .
C15 C5 C6 C1 177.2(4) .
O20 C1 C6 C5 177.4(4) .
C2 C1 C6 C5 -1.0(7) .
C5 C4 C7 C8 179.2(4) .
C3 C4 C7 C8 -2.9(7) .
C5 C4 C7 C22 -55.1(5) .
C3 C4 C7 C22 122.9(5) .
C5 C4 C7 C9 53.1(5) .
C3 C4 C7 C9 -129.0(5) .
C8 C7 C9 C10 0.4(7) .
C4 C7 C9 C10 127.0(5) .
C22 C7 C9 C10 -124.8(5) .
C8 C7 C9 C14 179.4(4) .
C4 C7 C9 C14 -54.0(5) .
C22 C7 C9 C14 54.2(5) .
C14 C9 C10 C11 -1.6(7) .
C7 C9 C10 C11 177.3(5) .
C9 C10 C11 C12 0.5(8) .
C10 C11 C12 C13 1.0(8) .
C11 C12 C13 C14 -1.4(8) .
C12 C13 C14 C9 0.2(7) .
C12 C13 C14 C15 -178.2(4) .
C10 C9 C14 C13 1.3(7) .
C7 C9 C14 C13 -177.8(4) .
C10 C9 C14 C15 179.9(4) .
C7 C9 C14 C15 0.9(6) .
C13 C14 C15 C16 -2.6(7) .
C9 C14 C15 C16 178.8(4) .
C13 C14 C15 C5 -128.0(5) .
C9 C14 C15 C5 53.4(5) .
C13 C14 C15 C17 122.6(5) .
C9 C14 C15 C17 -55.9(5) .
C4 C5 C15 C16 179.9(4) .
C6 C5 C15 C16 1.8(7) .
C4 C5 C15 C14 -54.6(5) .
C6 C5 C15 C14 127.2(5) .
C4 C5 C15 C17 53.5(5) .
C6 C5 C15 C17 -124.6(5) .
C16 C15 C17 C22 -179.3(4) .
C14 C15 C17 C22 56.1(5) .
C5 C15 C17 C22 -53.4(5) .
C16 C15 C17 C18 1.5(7) .
C14 C15 C17 C18 -123.2(5) .
C5 C15 C17 C18 127.3(5) .
C22 C17 C18 C19 1.0(7) .
C15 C17 C18 C19 -179.8(4) .
C44 O10 C19 C18 8.3(7) .
C44 O10 C19 C20 -173.4(4) .
C17 C18 C19 O10 -179.7(4) .
C17 C18 C19 C20 2.0(7) .
C23 O1 C20 C19 172.3(4) .
C23 O1 C20 C21 -8.5(7) .
O10 C19 C20 O1 -2.6(6) .
C18 C19 C20 O1 175.8(4) .
O10 C19 C20 C21 178.2(4) .
C18 C19 C20 C21 -3.4(7) .
O1 C20 C21 C22 -177.4(4) .
C19 C20 C21 C22 1.8(7) .
C18 C17 C22 C21 -2.7(7) .
C15 C17 C22 C21 178.0(4) .
C18 C17 C22 C7 178.2(4) .
C15 C17 C22 C7 -1.0(6) .
C20 C21 C22 C17 1.3(7) .
C20 C21 C22 C7 -179.8(4) .
C8 C7 C22 C17 -179.0(4) .
C4 C7 C22 C17 54.9(5) .
C9 C7 C22 C17 -54.0(5) .
C8 C7 C22 C21 2.0(7) .
C4 C7 C22 C21 -124.1(5) .
C9 C7 C22 C21 126.9(5) .
C20 O1 C23 C24 174.6(4) .
C25 O2 C24 C23 155.8(5) .
O1 C23 C24 O2 -71.2(5) .
C24 O2 C25 C26 176.2(5) .
O2 C25 C26 O3' -58.5(12) .
O2 C25 C26 O3 -82.6(8) .
O3' C26 O3 C27 35.8(13) .
C25 C26 O3 C27 169.4(9) .
C26 O3 C27 C28 165.3(7) .
C25 C26 O3' C27' -125.5(16) .
O3 C26 O3' C27' -68.8(17) .
C26 O3' C27' C28 168.7(11) .
C29 O4 C28 C27 -85.6(8) .
C29 O4 C28 C27' -109.3(9) .
O3 C27 C28 O4 153.5(9) .
O3 C27 C28 C27' -66.4(15) .
O3' C27' C28 O4 86.8(18) .
O3' C27' C28 C27 36.7(11) .
C28 O4 C29 C30 163.0(6) .
C31 O5 C30 C29 177.5(5) .
O4 C29 C30 O5 -72.0(8) .
C30 O5 C31 C32 10.6(8) .
C30 O5 C31 C36 -169.9(5) .
O5 C31 C32 C33 -179.5(5) .
C36 C31 C32 C33 1.1(8) .
C31 C32 C33 C34 0.9(7) .
C31 C32 C33 C45 -176.3(5) .
C32 C33 C34 C35 -2.0(7) .
C45 C33 C34 C35 175.5(4) .
C32 C33 C34 C53 -180.0(4) .
C45 C33 C34 C53 -2.4(6) .
C33 C34 C35 C36 1.3(7) .
C53 C34 C35 C36 179.0(5) .
C34 C35 C36 O6 -175.7(4) .
C34 C35 C36 C31 0.7(8) .
C37 O6 C36 C35 -65.0(7) .
C37 O6 C36 C31 118.6(6) .
O5 C31 C36 C35 178.6(5) .
C32 C31 C36 C35 -1.9(8) .
O5 C31 C36 O6 -4.9(7) .
C32 C31 C36 O6 174.6(5) .
C36 O6 C37 C38 -166.1(5) .
C39 O7 C38 C37 -98.0(6) .
O6 C37 C38 O7 -64.9(7) .
C38 O7 C39 C40 -86.1(6) .
C41 O8 C40 C39 170.3(5) .
O7 C39 C40 O8 -67.6(7) .
C40 O8 C41 C42 169.1(5) .
C43 O9 C42 C41 -174.1(4) .
O8 C41 C42 O9 -68.3(6) .
C42 O9 C43 C44 -94.8(6) .
C19 O10 C44 C43 177.0(4) .
O9 C43 C44 O10 67.9(6) .
C34 C33 C45 C46 -178.8(4) .
C32 C33 C45 C46 -1.4(7) .
C34 C33 C45 C56 -52.9(5) .
C32 C33 C45 C56 124.4(5) .
C34 C33 C45 C47 55.1(5) .
C32 C33 C45 C47 -127.6(5) .
C46 C45 C47 C48 3.2(7) .
C33 C45 C47 C48 128.8(5) .
C56 C45 C47 C48 -121.8(5) .
C46 C45 C47 C52 -179.0(4) .
C33 C45 C47 C52 -53.5(5) .
C56 C45 C47 C52 55.9(5) .
C52 C47 C48 C49 -0.1(7) .
C45 C47 C48 C49 177.6(4) .
C47 C48 C49 C50 0.7(7) .
C48 C49 C50 C51 -0.8(7) .
C49 C50 C51 C52 0.3(7) .
C48 C47 C52 C51 -0.5(7) .
C45 C47 C52 C51 -178.3(4) .
C48 C47 C52 C53 176.6(4) .
C45 C47 C52 C53 -1.2(6) .
C50 C51 C52 C47 0.3(7) .
C50 C51 C52 C53 -176.4(4) .
C47 C52 C53 C54 -179.8(4) .
C51 C52 C53 C54 -2.9(7) .
C47 C52 C53 C34 53.8(5) .
C51 C52 C53 C34 -129.3(5) .
C47 C52 C53 C55 -54.2(5) .
C51 C52 C53 C55 122.7(5) .
C33 C34 C53 C54 -179.3(4) .
C35 C34 C53 C54 2.9(7) .
C33 C34 C53 C52 -52.0(5) .
C35 C34 C53 C52 130.2(5) .
C33 C34 C53 C55 56.0(5) .
C35 C34 C53 C55 -121.8(5) .
C54 C53 C55 C56 -178.4(4) .
C52 C53 C55 C56 55.4(5) .
C34 C53 C55 C56 -54.1(5) .
C54 C53 C55 C60 3.3(7) .
C52 C53 C55 C60 -123.0(5) .
C34 C53 C55 C60 127.6(5) .
C60 C55 C56 C57 0.2(7) .
C53 C55 C56 C57 -178.3(4) .
C60 C55 C56 C45 178.0(4) .
C53 C55 C56 C45 -0.5(6) .
C46 C45 C56 C55 -179.8(4) .
C33 C45 C56 C55 54.9(5) .
C47 C45 C56 C55 -54.7(5) .
C46 C45 C56 C57 -2.1(7) .
C33 C45 C56 C57 -127.4(5) .
C47 C45 C56 C57 122.9(5) .
C55 C56 C57 C58 -0.1(7) .
C45 C56 C57 C58 -177.6(5) .
C61 O15 C58 C57 -6.9(9) .
C61 O15 C58 C59 172.7(6) .
C56 C57 C58 O15 178.7(5) .
C56 C57 C58 C59 -0.8(8) .
C76 O16 C59 C60 9.4(7) .
C76 O16 C59 C58 -171.5(5) .
O15 C58 C59 O16 2.8(7) .
C57 C58 C59 O16 -177.6(5) .
O15 C58 C59 C60 -178.0(5) .
C57 C58 C59 C60 1.6(8) .
C56 C55 C60 C59 0.6(7) .
C53 C55 C60 C59 178.9(4) .
O16 C59 C60 C55 177.6(5) .
C58 C59 C60 C55 -1.4(7) .
C58 O15 C61 C62 -174.3(5) .
C63 O14 C62 C61 93.8(7) .
O15 C61 C62 O14 -64.5(8) .
C62 O14 C63 C64 173.3(5) .
C65 O13 C64 C63 -174.2(6) .
O14 C63 C64 O13 66.1(7) .
C64 O13 C65 C66 170.8(5) .
C67 O12 C66 C65 -173.7(5) .
O13 C65 C66 O12 63.8(7) .
C66 O12 C67 C68 -87.9(7) .
O12 C67 C68 O11 -63.9(9) .
C2 O11 C68 C67 -139.8(6) .
C1 O20 C69 C70 -178.9(4) .
C71 O19 C70 C69 -166.2(4) .
O20 C69 C70 O19 73.8(5) .
C70 O19 C71 C72 75.7(6) .
C73 O18 C72 C71 -173.2(5) .
O19 C71 C72 O18 -105.4(6) .
C72 O18 C73 C74 162.5(5) .
C75 O17 C74 C73 177.4(5) .
O18 C73 C74 O17 80.9(6) .
C74 O17 C75 C76 -164.0(5) .
C59 O16 C76 C75 -176.3(4) .
O17 C75 C76 O16 71.5(6) .
C82 N1 C77 C78 -0.5(8) .
C83 N1 C77 C78 -179.5(5) .
N1 C77 C78 C79 -0.1(9) .
C77 C78 C79 C81 0.0(8) .
C77 C78 C79 C80 -178.5(5) .
C78 C79 C80 C80 175.8(7) 2_665
C81 C79 C80 C80 -2.6(11) 2_665
C78 C79 C81 C82 0.8(8) .
C80 C79 C81 C82 179.3(5) .
C77 N1 C82 C81 1.4(9) .
C83 N1 C82 C81 -179.6(5) .
C79 C81 C82 N1 -1.5(9) .
C82 N1 C83 C84 -76.7(7) .
C77 N1 C83 C84 102.3(6) .
N1 C83 C84 C85 -65.3(7) .
C83 C84 C85 O21 72.4(7) .
C91 N2 C86 C87 -1.3(8) .
C92 N2 C86 C87 -179.6(5) .
N2 C86 C87 C88 -0.1(9) .
C86 C87 C88 C90 0.9(9) .
C86 C87 C88 C89 179.7(6) .
C87 C88 C89 C89 -172.3(8) 2_656
C90 C88 C89 C89 6.4(13) 2_656
C87 C88 C90 C91 -0.5(9) .
C89 C88 C90 C91 -179.2(6) .
C86 N2 C91 C90 1.8(8) .
C92 N2 C91 C90 -180.0(5) .
C88 C90 C91 N2 -0.8(9) .
C91 N2 C92 C93 79.7(7) .
C86 N2 C92 C93 -102.1(6) .
N2 C92 C93 C94 82.5(7) .
C92 C93 C94 O22 -61.4(8) .
